data_7719659
loop_
_publ_author_name
'Langwald, Jan'
'Gomila, Rosa M.'
'van Gerven, David'
'Frontera, Antonio'
'Wickleder, Mathias S.'

_publ_section_title
;
 Introducing (inter-)halogen polysulfates - a study on the influence of
 halogen bonding on weakly coordinating anions.
;
_journal_issue 43
_journal_name_full 'Dalton transactions (Cambridge, England : 2003)'
_journal_page_first 16095
_journal_page_last 16105
_journal_paper_doi 10.1039/d5dt02088c
_journal_volume 54
_journal_year 2025
_chemical_formula_moiety 'Cl2 I O7 S2, Cl2 I'
_chemical_formula_sum 'Cl4 I2 O7 S2'
_chemical_formula_weight 571.72
_chemical_properties_physical Moisture-sensitive
_space_group_crystal_system triclinic
_space_group_IT_number 2
_space_group_name_Hall '-P 1'
_space_group_name_H-M_alt 'P -1'
_atom_sites_solution_primary dual
_audit_creation_date 2024-10-31
_audit_creation_method
;FinalCif V144 by Daniel Kratzert, Freiburg 2024, 
https://dkratzert.de/finalcif.html
;
_audit_update_record
;
2024-11-27 deposited with the CCDC.	2025-09-30 downloaded from the CCDC.
;
_cell_angle_alpha 103.951(2)
_cell_angle_beta 113.986(2)
_cell_angle_gamma 100.298(2)
_cell_formula_units_Z 2
_cell_length_a 7.9212(5)
_cell_length_b 9.5248(6)
_cell_length_c 9.6628(6)
_cell_measurement_reflns_used 9900
_cell_measurement_temperature 100.00
_cell_measurement_theta_max 32.849
_cell_measurement_theta_min 2.319
_cell_volume 614.13(7)
_computing_cell_refinement 'SAINT V8.40B (?, 2016)'
_computing_data_reduction 'SAINT V8.40B (?, 2016)'
_computing_molecular_graphics 'Olex2 1.5 (Dolomanov et al., 2009)'
_computing_publication_material 'Olex2 1.5 (Dolomanov et al., 2009)'
_computing_structure_refinement 'XL  (Sheldrick, 2008)'
_computing_structure_solution 'SHELXT 2018/2 (Sheldrick, 2018)'
_diffrn_ambient_temperature 100.00
_diffrn_measured_fraction_theta_full 0.998
_diffrn_measured_fraction_theta_max 0.984
_diffrn_measurement_device_type Bruker_D8_Venture
_diffrn_radiation_type MoK\a
_diffrn_radiation_wavelength 0.71073
_diffrn_reflns_av_R_equivalents 0.0503
_diffrn_reflns_av_unetI/netI 0.0329
_diffrn_reflns_Laue_measured_fraction_full 0.998
_diffrn_reflns_Laue_measured_fraction_max 0.984
_diffrn_reflns_limit_h_max 11
_diffrn_reflns_limit_h_min -11
_diffrn_reflns_limit_k_max 13
_diffrn_reflns_limit_k_min -13
_diffrn_reflns_limit_l_max 14
_diffrn_reflns_limit_l_min -14
_diffrn_reflns_number 33754
_diffrn_reflns_point_group_measured_fraction_full 0.998
_diffrn_reflns_point_group_measured_fraction_max 0.984
_diffrn_reflns_theta_full 25.242
_diffrn_reflns_theta_max 31.505
_diffrn_reflns_theta_min 2.319
_diffrn_source_current 1.4
_diffrn_source_power 0.07
_diffrn_source_voltage 50.0
_exptl_absorpt_coefficient_mu 6.339
_exptl_absorpt_correction_T_max 0.7465
_exptl_absorpt_correction_T_min 0.5661
_exptl_absorpt_correction_type multi-scan
_exptl_absorpt_process_details
;
SADABS-2016/2 (Bruker,2016/2) was used for absorption correction.
wR2(int) was 0.0928 before and 0.0605 after correction.
The Ratio of minimum to maximum transmission is 0.7583.
The \l/2 correction factor is Not present.
;
_exptl_crystal_colour yellow
_exptl_crystal_colour_primary yellow
_exptl_crystal_density_diffrn 3.092
_exptl_crystal_description plate
_exptl_crystal_F_000 524
_refine_diff_density_max 1.895
_refine_diff_density_min -1.178
_refine_diff_density_rms 0.210
_refine_ls_extinction_method none
_refine_ls_goodness_of_fit_ref 1.067
_refine_ls_hydrogen_treatment undef
_refine_ls_matrix_type full
_refine_ls_number_parameters 136
_refine_ls_number_reflns 4028
_refine_ls_number_restraints 0
_refine_ls_restrained_S_all 1.067
_refine_ls_R_factor_all 0.0404
_refine_ls_R_factor_gt 0.0350
_refine_ls_shift/su_max 0.000
_refine_ls_shift/su_mean 0.000
_refine_ls_structure_factor_coef Fsqd
_refine_ls_weighting_details 'w=1/[\s^2^(Fo^2^)+(0.0111P)^2^+4.1083P] where P=(Fo^2^+2Fc^2^)/3'
_refine_ls_weighting_scheme calc
_refine_ls_wR_factor_gt 0.0649
_refine_ls_wR_factor_ref 0.0683
_reflns_Friedel_coverage 0.000
_reflns_number_gt 3679
_reflns_number_total 4028
_reflns_threshold_expression 'I > 2\s(I)'
_cod_data_source_file d5dt02088c2.cif
_cod_data_source_block mo_langwald_jl_149
_cod_depositor_comments 'Adding full bibliography for 7719658--7719662.cif.'
_cod_database_code 7719659
_olex2_refinement_description
;
;
_olex2_submission_special_instructions 'No special instructions were received'
_shelx_shelxl_version_number 2019/1
_shelx_space_group_comment
;
The symmetry employed for this shelxl refinement is uniquely defined
by the following loop, which should always be used as a source of
symmetry information in preference to the above space-group names.
They are only intended as comments.
;

loop_
_space_group_symop_operation_xyz
'x, y, z'
'-x, -y, -z'

loop_
_atom_site_label
_atom_site_type_symbol
_atom_site_fract_x
_atom_site_fract_y
_atom_site_fract_z
_atom_site_U_iso_or_equiv
_atom_site_adp_type
_atom_site_occupancy
_atom_site_site_symmetry_order
_atom_site_calc_flag
_atom_site_refinement_flags_posn
_atom_site_refinement_flags_adp
_atom_site_refinement_flags_occupancy
_atom_site_disorder_assembly
_atom_site_disorder_group
I1 I 0.00422(4) 0.20282(3) 0.75910(3) 0.01922(7) Uani 1 1 d . . . . .
Cl1 Cl 0.03093(19) 0.45604(14) 0.81583(19) 0.0372(3) Uani 1 1 d . . . . .
Cl2 Cl 0.02287(16) 0.19978(13) 1.00276(12) 0.0259(2) Uani 1 1 d . . . . .
S1 S 0.08388(15) 0.20325(11) 0.41612(12) 0.01790(18) Uani 1 1 d . . . . .
S2 S 0.48013(14) 0.32103(11) 0.66881(12) 0.01641(18) Uani 1 1 d . . . . .
O11 O 0.0094(7) 0.0689(4) 0.2761(5) 0.0520(12) Uani 1 1 d . . . . .
O12 O 0.1365(6) 0.3389(4) 0.3877(6) 0.0468(11) Uani 1 1 d . . . . .
O13 O -0.0335(6) 0.2021(7) 0.4954(5) 0.0597(15) Uani 1 1 d . . . . .
O21 O 0.5559(4) 0.3793(3) 0.5731(3) 0.0204(6) Uani 1 1 d . . . . .
O22 O 0.5936(4) 0.2473(3) 0.7646(4) 0.0207(6) Uani 1 1 d . . . . .
O23 O 0.4159(5) 0.4315(3) 0.7507(4) 0.0227(6) Uani 1 1 d . . . . .
O121 O 0.2816(4) 0.1791(3) 0.5393(4) 0.0213(6) Uani 1 1 d . . . . .
I2 I 0.55078(4) 0.32125(3) 0.30447(3) 0.01620(7) Uani 1 1 d . . . . .
Cl3 Cl 0.49692(17) 0.07523(11) 0.30539(14) 0.0257(2) Uani 1 1 d . . . . .
Cl4 Cl 0.54791(17) 0.24548(12) 0.05810(13) 0.0259(2) Uani 1 1 d . . . . .

loop_
_atom_site_aniso_label
_atom_site_aniso_U_11
_atom_site_aniso_U_22
_atom_site_aniso_U_33
_atom_site_aniso_U_23
_atom_site_aniso_U_13
_atom_site_aniso_U_12
I1 0.02037(13) 0.02514(13) 0.01652(12) 0.00980(10) 0.00956(10) 0.01131(10)
Cl1 0.0386(6) 0.0251(5) 0.0621(9) 0.0230(6) 0.0308(6) 0.0135(5)
Cl2 0.0300(5) 0.0348(6) 0.0169(4) 0.0121(4) 0.0118(4) 0.0131(4)
S1 0.0223(5) 0.0179(4) 0.0165(4) 0.0089(4) 0.0097(4) 0.0076(4)
S2 0.0216(5) 0.0170(4) 0.0168(4) 0.0100(3) 0.0113(4) 0.0087(4)
O11 0.066(3) 0.0298(19) 0.029(2) -0.0019(16) -0.0045(19) 0.027(2)
O12 0.034(2) 0.037(2) 0.065(3) 0.041(2) 0.0087(19) 0.0080(16)
O13 0.036(2) 0.141(5) 0.035(2) 0.053(3) 0.0256(19) 0.047(3)
O21 0.0270(15) 0.0192(13) 0.0165(13) 0.0080(11) 0.0122(12) 0.0030(11)
O22 0.0270(15) 0.0208(14) 0.0205(14) 0.0133(12) 0.0114(12) 0.0124(12)
O23 0.0333(17) 0.0196(14) 0.0251(15) 0.0106(12) 0.0187(13) 0.0145(12)
O121 0.0206(14) 0.0167(13) 0.0264(15) 0.0112(12) 0.0090(12) 0.0053(11)
I2 0.01956(12) 0.01511(11) 0.01558(12) 0.00626(9) 0.00887(10) 0.00639(9)
Cl3 0.0330(5) 0.0153(4) 0.0333(6) 0.0096(4) 0.0186(5) 0.0085(4)
Cl4 0.0332(6) 0.0263(5) 0.0186(5) 0.0041(4) 0.0154(4) 0.0078(4)

loop_
_atom_type_symbol
_atom_type_description
_atom_type_scat_dispersion_real
_atom_type_scat_dispersion_imag
_atom_type_scat_source
Cl Cl 0.1484 0.1585 'International Tables Vol C Tables 4.2.6.8 and 6.1.1.4'
I I -0.4742 1.8119 'International Tables Vol C Tables 4.2.6.8 and 6.1.1.4'
O O 0.0106 0.0060 'International Tables Vol C Tables 4.2.6.8 and 6.1.1.4'
S S 0.1246 0.1234 'International Tables Vol C Tables 4.2.6.8 and 6.1.1.4'

loop_
_geom_angle_atom_site_label_1
_geom_angle_atom_site_label_2
_geom_angle_atom_site_label_3
_geom_angle
_geom_angle_site_symmetry_1
_geom_angle_site_symmetry_3
_geom_angle_publ_flag
Cl1 I1 Cl2 94.46(5) . . ?
Cl1 I1 O13 85.68(15) . . ?
Cl2 I1 O13 177.08(10) . . ?
O11 S1 O121 101.5(2) . . ?
O12 S1 O11 113.1(3) . . ?
O12 S1 O13 115.6(3) . . ?
O12 S1 O121 108.45(19) . . ?
O13 S1 O11 112.5(3) . . ?
O13 S1 O121 104.16(19) . . ?
O21 S2 O23 111.45(18) . . ?
O21 S2 O121 106.01(17) . . ?
O22 S2 O21 115.51(18) . . ?
O22 S2 O23 115.73(18) . . ?
O22 S2 O121 101.49(17) . . ?
O23 S2 O121 105.02(18) . . ?
S1 O13 I1 137.2(2) . . ?
S1 O121 S2 122.81(18) . . ?
Cl4 I2 Cl3 91.52(4) . . ?

loop_
_geom_bond_atom_site_label_1
_geom_bond_atom_site_label_2
_geom_bond_distance
_geom_bond_site_symmetry_2
_geom_bond_publ_flag
I1 Cl1 2.2908(12) . ?
I1 Cl2 2.3060(10) . ?
I1 O13 2.440(4) . ?
S1 O11 1.436(4) . ?
S1 O12 1.411(3) . ?
S1 O13 1.425(4) . ?
S1 O121 1.633(3) . ?
S2 O21 1.450(3) . ?
S2 O22 1.421(3) . ?
S2 O23 1.452(3) . ?
S2 O121 1.640(3) . ?
I2 Cl3 2.3085(10) . ?
I2 Cl4 2.3044(10) . ?

loop_
_geom_torsion_atom_site_label_1
_geom_torsion_atom_site_label_2
_geom_torsion_atom_site_label_3
_geom_torsion_atom_site_label_4
_geom_torsion
_geom_torsion_site_symmetry_1
_geom_torsion_site_symmetry_2
_geom_torsion_site_symmetry_3
_geom_torsion_site_symmetry_4
_geom_torsion_publ_flag
O11 S1 O13 I1 117.5(5) . . . . ?
O11 S1 O121 S2 145.7(3) . . . . ?
O12 S1 O13 I1 -110.4(5) . . . . ?
O12 S1 O121 S2 26.3(3) . . . . ?
O13 S1 O121 S2 -97.4(3) . . . . ?
O21 S2 O121 S1 -69.0(3) . . . . ?
O22 S2 O121 S1 170.0(2) . . . . ?
O23 S2 O121 S1 49.1(3) . . . . ?
O121 S1 O13 I1 8.4(6) . . . . ?
